data_4117068
loop_
_publ_author_name
'Falvello, Larry R.'
'Pascual, Isabel'
'Tom\'as, Milagros'
'Urriolabeitia, Esteban P.'

_publ_section_title
;
 The Cyanurate Ribbon in Structural Coordination Chemistry: An Aggregate
 Structure That Persists across Different Coordination Environments and
 Structural Types
;
_journal_coden_ASTM JACSAT
_journal_issue 49
_journal_name_full 'Journal of the American Chemical Society'
_journal_page_first 11894
_journal_page_last 11902
_journal_paper_doi 10.1021/ja970297+
_journal_volume 119
_journal_year 1997
_chemical_formula_sum 'C6 H10 Cu0.5 N6 Na O9'
_chemical_formula_weight 364.96
_space_group_IT_number 2
_symmetry_cell_setting triclinic
_symmetry_space_group_name_Hall '-P 1'
_symmetry_space_group_name_H-M 'P -1'
_atom_sites_solution_hydrogens geom
_atom_sites_solution_primary direct
_atom_sites_solution_secondary difmap
_audit_creation_method SHELXL
_cell_angle_alpha 62.819(6)
_cell_angle_beta 71.815(6)
_cell_angle_gamma 83.688(5)
_cell_formula_units_Z 2
_cell_length_a 6.7552(8)
_cell_length_b 10.4554(11)
_cell_length_c 10.4455(11)
_cell_measurement_temperature 299(2)
_cell_volume 623.03(13)
_computing_structure_refinement 'SHELXL-93 (Sheldrick, 1993)'
_computing_structure_solution 'SHELXS-86 (Sheldrick, 1990)'
_diffrn_ambient_temperature 299(2)
_diffrn_radiation_monochromator graphite
_diffrn_radiation_source 'fine-focus sealed tube'
_diffrn_radiation_type MoK\a
_diffrn_radiation_wavelength 0.71073
_diffrn_reflns_av_R_equivalents 0.0186
_diffrn_reflns_av_sigmaI/netI 0.0401
_diffrn_reflns_limit_h_max 7
_diffrn_reflns_limit_h_min -7
_diffrn_reflns_limit_k_max 11
_diffrn_reflns_limit_k_min -10
_diffrn_reflns_limit_l_max 11
_diffrn_reflns_limit_l_min 0
_diffrn_reflns_number 2075
_diffrn_reflns_theta_max 23.98
_diffrn_reflns_theta_min 2.19
_exptl_absorpt_coefficient_mu 1.024
_exptl_crystal_density_diffrn 1.945
_exptl_crystal_F_000 371
_exptl_crystal_size_max 0.31
_exptl_crystal_size_mid 0.16
_exptl_crystal_size_min 0.12
_refine_diff_density_max 0.300
_refine_diff_density_min -0.363
_refine_diff_density_rms 0.088
_refine_ls_extinction_method none
_refine_ls_goodness_of_fit_all 1.113
_refine_ls_goodness_of_fit_obs 1.154
_refine_ls_matrix_type full
_refine_ls_number_parameters 245
_refine_ls_number_reflns 1868
_refine_ls_number_restraints 0
_refine_ls_restrained_S_all 1.116
_refine_ls_restrained_S_obs 1.154
_refine_ls_R_factor_all 0.0438
_refine_ls_R_factor_obs 0.0319
_refine_ls_shift/esd_max -0.001
_refine_ls_shift/esd_mean 0.000
_refine_ls_structure_factor_coef Fsqd
_refine_ls_weighting_details 'w=1/[\s^2^(Fo^2^)+(0.0372P)^2^+0.0632P] where P=(Fo^2^+2Fc^2^)/3'
_refine_ls_weighting_scheme calc
_refine_ls_wR_factor_all 0.0779
_refine_ls_wR_factor_obs 0.0732
_reflns_number_observed 1655
_reflns_number_total 1952
_reflns_observed_criterion >2sigma(I)
_cod_data_source_file ja9702972B_1.cif
_cod_data_source_block aq_cpd1
_cod_depositor_comments
;
The following automatic conversions were performed:

'_refine_ls_weighting_scheme' value 'calc
w=1/[\s^2^(Fo^2^)+(0.0372P)^2^+0.0632P] where P=(Fo^2^+2Fc^2^)/3' was
changed to 'calc'. New tag '_refine_ls_weighting_details' was
created. The value of the new tag was set to
'w=1/[\s^2^(Fo^2^)+(0.0372P)^2^+0.0632P] where P=(Fo^2^+2Fc^2^)/3'.

Automatic conversion script
Id: cif_fix_values 3143 2015-03-26 13:38:13Z robertas 
;
_cod_original_cell_volume 623.03(12)
_cod_original_formula_sum 'C6 H10 Cu0.50 N6 Na O9'
_cod_database_code 4117068

loop_
_symmetry_equiv_pos_as_xyz
'x, y, z'
'-x, -y, -z'

loop_
_atom_site_aniso_label
_atom_site_aniso_U_11
_atom_site_aniso_U_22
_atom_site_aniso_U_33
_atom_site_aniso_U_23
_atom_site_aniso_U_13
_atom_site_aniso_U_12
Cu1 0.0223(3) 0.0155(3) 0.0137(3) -0.0094(2) -0.0029(2) -0.0008(2)
O1 0.046(2) 0.057(2) 0.044(2) -0.043(2) -0.0298(14) 0.0295(13)
N1 0.0210(13) 0.0170(12) 0.0151(12) -0.0091(10) -0.0028(10) -0.0015(10)
C2 0.019(2) 0.0177(15) 0.019(2) -0.0099(13) -0.0072(13) 0.0017(12)
O2 0.0353(13) 0.0216(11) 0.0159(12) -0.0087(9) 0.0036(10) -0.0067(10)
N3 0.0244(15) 0.0137(14) 0.0189(14) -0.0084(12) -0.0024(11) -0.0056(12)
C4 0.017(2) 0.020(2) 0.021(2) -0.0112(13) -0.0078(13) 0.0037(12)
O4 0.0368(13) 0.0286(12) 0.0242(11) -0.0202(10) -0.0029(10) -0.0020(10)
N5 0.0242(14) 0.0192(13) 0.0112(14) -0.0071(12) 0.0002(12) -0.0038(11)
C6 0.0168(15) 0.017(2) 0.0177(15) -0.0090(13) -0.0060(12) 0.0016(12)
O6 0.0353(13) 0.0183(11) 0.0218(11) -0.0096(9) -0.0008(10) -0.0070(9)
N7 0.0213(13) 0.0169(12) 0.0164(13) -0.0095(11) -0.0015(11) -0.0015(10)
C8 0.017(2) 0.0186(15) 0.019(2) -0.0096(13) -0.0067(13) 0.0030(12)
O8 0.0348(13) 0.0217(11) 0.0152(11) -0.0072(9) 0.0025(10) -0.0078(9)
N9 0.027(2) 0.0157(14) 0.0205(14) -0.0100(12) -0.0016(12) -0.0065(12)
C10 0.016(2) 0.020(2) 0.023(2) -0.0118(13) -0.0042(13) 0.0020(12)
O10 0.0344(13) 0.0288(12) 0.0253(12) -0.0199(10) -0.0032(10) -0.0019(10)
N11 0.027(2) 0.0231(14) 0.0148(14) -0.0115(12) 0.0045(13) -0.0064(12)
C12 0.0189(15) 0.018(2) 0.020(2) -0.0091(13) -0.0077(13) 0.0015(12)
O12 0.0298(12) 0.0196(11) 0.0205(11) -0.0099(9) 0.0006(9) -0.0072(9)
Na1 0.0335(7) 0.0289(7) 0.0286(7) -0.0197(6) -0.0051(6) 0.0010(6)
O13 0.044(2) 0.0310(15) 0.0269(14) -0.0102(12) -0.0089(12) -0.0009(12)
O14 0.034(2) 0.0359(15) 0.0345(14) -0.0179(12) -0.0091(12) -0.0034(12)

loop_
_atom_site_label
_atom_site_type_symbol
_atom_site_fract_x
_atom_site_fract_y
_atom_site_fract_z
_atom_site_U_iso_or_equiv
_atom_site_thermal_displace_type
_atom_site_occupancy
_atom_site_calc_flag
_atom_site_refinement_flags
Cu1 Cu 0.0000 0.0000 0.5000 0.0165(2) Uani 1 d S
O1 O 0.2543(4) -0.0998(3) 0.5209(3) 0.0390(7) Uani 1 d .
H1 H 0.2909(55) -0.1155(38) 0.5804(43) 0.024(11) Uiso 1 d .
H2 H 0.3161(69) -0.1525(49) 0.4659(52) 0.074(14) Uiso 1 d .
N1 N 0.0115(4) 0.0670(2) 0.6438(3) 0.0174(5) Uani 1 d .
C2 C 0.0984(4) 0.2007(3) 0.5866(3) 0.0176(6) Uani 1 d .
O2 O 0.2039(3) 0.2633(2) 0.4537(2) 0.0264(5) Uani 1 d .
N3 N 0.0603(4) 0.2636(3) 0.6810(3) 0.0191(6) Uani 1 d .
H3 H 0.1115(50) 0.3292(36) 0.6505(38) 0.019(10) Uiso 1 d .
C4 C -0.0551(4) 0.2001(3) 0.8293(3) 0.0178(6) Uani 1 d .
O4 O -0.0885(3) 0.2598(2) 0.9103(2) 0.0278(5) Uani 1 d .
N5 N -0.1313(4) 0.0650(3) 0.8784(3) 0.0191(6) Uani 1 d .
H5 H -0.1967(47) 0.0219(32) 0.9561(36) 0.012(9) Uiso 1 d .
C6 C -0.1039(4) -0.0031(3) 0.7893(3) 0.0165(6) Uani 1 d .
O6 O -0.1827(3) -0.1243(2) 0.8406(2) 0.0262(5) Uani 1 d .
N7 N 0.5912(4) 0.2575(2) 0.6230(3) 0.0182(5) Uani 1 d .
C8 C 0.6728(4) 0.3914(3) 0.5674(3) 0.0178(6) Uani 1 d .
O8 O 0.7841(3) 0.4566(2) 0.4355(2) 0.0261(5) Uani 1 d .
N9 N 0.6341(4) 0.4562(3) 0.6610(3) 0.0213(6) Uani 1 d .
H9 H 0.6849(49) 0.5239(35) 0.6335(36) 0.016(9) Uiso 1 d .
C10 C 0.5134(4) 0.3968(3) 0.8064(3) 0.0189(6) Uani 1 d .
O10 O 0.4828(3) 0.4563(2) 0.8881(2) 0.0275(5) Uani 1 d .
N11 N 0.4317(4) 0.2639(3) 0.8551(3) 0.0225(6) Uani 1 d .
H11 H 0.3629(50) 0.2275(34) 0.9322(38) 0.018(9) Uiso 1 d .
C12 C 0.4704(4) 0.1913(3) 0.7681(3) 0.0180(6) Uani 1 d .
O12 O 0.3929(3) 0.0681(2) 0.8253(2) 0.0243(5) Uani 1 d .
Na1 Na -0.2407(2) 0.40154(12) 1.02973(13) 0.0286(3) Uani 1 d .
O13 O -0.0025(4) -0.6030(3) 1.1689(3) 0.0353(6) Uani 1 d .
H13 H 0.0476(82) -0.6774(58) 1.1882(59) 0.085(20) Uiso 1 d .
H14 H -0.0558(72) -0.5965(49) 1.2453(57) 0.065(16) Uiso 1 d .
O14 O 0.4262(4) -0.1787(3) 0.7545(3) 0.0337(6) Uani 1 d .
H15 H 0.5367(76) -0.1958(50) 0.7254(55) 0.066(18) Uiso 1 d .
H16 H 0.4297(69) -0.1123(51) 0.7775(52) 0.070(16) Uiso 1 d .

loop_
_atom_type_symbol
_atom_type_description
_atom_type_scat_dispersion_real
_atom_type_scat_dispersion_imag
_atom_type_scat_source
C C 0.0033 0.0016 'International Tables Vol C Tables 4.2.6.8 and 6.1.1.4'
H H 0.0000 0.0000 'International Tables Vol C Tables 4.2.6.8 and 6.1.1.4'
N N 0.0061 0.0033 'International Tables Vol C Tables 4.2.6.8 and 6.1.1.4'
O O 0.0106 0.0060 'International Tables Vol C Tables 4.2.6.8 and 6.1.1.4'
Cu Cu 0.3201 1.2651 'International Tables Vol C Tables 4.2.6.8 and 6.1.1.4'
Na Na 0.0362 0.0249 'International Tables Vol C Tables 4.2.6.8 and 6.1.1.4'

loop_
_geom_angle_atom_site_label_1
_geom_angle_atom_site_label_2
_geom_angle_atom_site_label_3
_geom_angle
_geom_angle_publ_flag
O1 Cu1 N1 89.71(10) y
Cu1 O1 H1 122.5(30) ?
Cu1 O1 H2 121.5(27) ?
H1 O1 H2 113.9(41) ?
C6 N1 C2 121.6(2) ?
C6 N1 Cu1 119.6(2) ?
C2 N1 Cu1 117.2(2) ?
O2 C2 N1 120.9(2) ?
O2 C2 N3 121.5(3) ?
N1 C2 N3 117.5(3) ?
C4 N3 C2 124.4(3) ?
C4 N3 H3 120.4(28) ?
C2 N3 H3 115.0(28) ?
O4 C4 N5 122.9(3) ?
O4 C4 N3 122.9(3) ?
N5 C4 N3 114.2(2) ?
C4 O4 Na1 161.2(2) ?
C4 N5 C6 124.5(3) ?
C4 N5 H5 122.9(24) ?
C6 N5 H5 112.6(24) ?
O6 C6 N1 121.3(2) ?
O6 C6 N5 121.0(3) ?
N1 C6 N5 117.7(2) ?
C8 N7 C12 119.7(2) ?
O8 C8 N7 122.1(2) ?
O8 C8 N9 119.0(3) ?
N7 C8 N9 118.9(3) ?
C10 N9 C8 124.5(3) ?
C10 N9 H9 116.7(26) ?
C8 N9 H9 118.7(26) ?
O10 C10 N9 123.3(3) ?
O10 C10 N11 122.7(3) ?
N9 C10 N11 114.0(3) ?
C10 N11 C12 124.2(3) ?
C10 N11 H11 118.8(26) ?
C12 N11 H11 117.1(26) ?
O12 C12 N7 122.4(2) ?
O12 C12 N11 118.9(3) ?
N7 C12 N11 118.7(3) ?
H13 O13 H14 108.5(49) ?
H15 O14 H16 107.2(47) ?

loop_
_geom_bond_atom_site_label_1
_geom_bond_atom_site_label_2
_geom_bond_distance
_geom_bond_publ_flag
Cu1 O1 1.929(3) y
Cu1 N1 1.949(2) y
O1 H1 0.68(4) ?
O1 H2 0.95(5) ?
N1 C6 1.350(4) ?
N1 C2 1.362(4) ?
C2 O2 1.232(3) ?
C2 N3 1.367(4) ?
N3 C4 1.366(4) ?
N3 H3 0.69(3) ?
C4 O4 1.221(3) ?
C4 N5 1.362(4) ?
O4 Na1 2.316(2) ?
N5 C6 1.370(4) ?
N5 H5 0.74(3) ?
C6 O6 1.236(3) ?
N7 C8 1.352(4) ?
N7 C12 1.354(4) ?
C8 O8 1.239(3) ?
C8 N9 1.375(4) ?
N9 C10 1.354(4) ?
N9 H9 0.71(3) ?
C10 O10 1.227(3) ?
C10 N11 1.357(4) ?
N11 C12 1.382(4) ?
N11 H11 0.73(3) ?
C12 O12 1.241(3) ?
O13 H13 0.78(5) ?
O13 H14 0.80(5) ?
O14 H15 0.75(5) ?
O14 H16 0.84(5) ?

loop_
_cod_changelog_entry_id
_cod_changelog_entry_author
_cod_changelog_entry_date
_cod_changelog_entry_text
1 'Vaitkus, Antanas' 2021-10-29T14:10:00+03:00 'Updated bibliographic information.'
